data_4111900
loop_
_publ_author_name
'Wei-Zhong Chen'
'F. Albert Cotton'
'Naresh S. Dalal'
'Carlos A. Murillo'
'Chris M. Ramsey'
'Tong Ren'
'Xiaoping Wang'

_publ_section_title
;
 Proof of Large Positive Zero-Field Splitting in a Ru25+ Paddlewheel
;
_journal_name_full 'Journal of the American Chemical Society'
_journal_page_first 12691
_journal_page_last 12696
_journal_paper_doi 10.1021/ja053615a
_journal_volume 127
_journal_year 2005
_chemical_formula_moiety 'C52 H28 N8 Cl17 Ru2, 0.5(H2O), C6 H14 '
_chemical_formula_sum 'C58 H43 Cl17 N8 O0.5 Ru2'
_chemical_formula_weight 1664.79
_chemical_name_systematic
; 
Tetrakis(N,N'-di(3,5-diclorophenyl)formamidinato) chloro 
diruthenium(II,III) 0.5water hexanes solvate

;
_space_group_IT_number 130
_symmetry_cell_setting tetragonal
_symmetry_space_group_name_Hall '-P 4a 2ac'
_symmetry_space_group_name_H-M 'P 4/n c c :2'
_atom_sites_solution_hydrogens geom
_atom_sites_solution_primary direct
_atom_sites_solution_secondary difmap
_audit_creation_method SHELXL-97
_cell_angle_alpha 90.00
_cell_angle_beta 90.00
_cell_angle_gamma 90.00
_cell_formula_units_Z 4
_cell_length_a 15.5980(11)
_cell_length_b 15.5980(11)
_cell_length_c 27.063(4)
_cell_measurement_reflns_used 5887
_cell_measurement_temperature 100(2)
_cell_measurement_theta_max 27.39
_cell_measurement_theta_min 2.386
_cell_volume 6584.4(12)
_computing_cell_refinement SAINT
_computing_data_collection SMART
_computing_data_reduction SAINT
_computing_structure_refinement 'SHELXL-97 (Sheldrick, 1997)'
_computing_structure_solution 'SHELXS-97 (Sheldrick, 1990)'
_diffrn_ambient_temperature 100(2)
_diffrn_measured_fraction_theta_full 0.998
_diffrn_measured_fraction_theta_max 0.998
_diffrn_measurement_device_type 'Bruker SMART 1000'
_diffrn_measurement_method '\w scans'
_diffrn_radiation_monochromator graphite
_diffrn_radiation_source 'normal-focus sealed tube'
_diffrn_radiation_type MoK\a
_diffrn_radiation_wavelength 0.71073
_diffrn_reflns_av_R_equivalents 0.0328
_diffrn_reflns_av_sigmaI/netI 0.0170
_diffrn_reflns_limit_h_max 18
_diffrn_reflns_limit_h_min -17
_diffrn_reflns_limit_k_max 12
_diffrn_reflns_limit_k_min -18
_diffrn_reflns_limit_l_max 32
_diffrn_reflns_limit_l_min -32
_diffrn_reflns_number 31871
_diffrn_reflns_theta_full 25.05
_diffrn_reflns_theta_max 25.05
_diffrn_reflns_theta_min 1.99
_diffrn_standards_number 0
_exptl_absorpt_coefficient_mu 1.195
_exptl_absorpt_correction_T_max 0.7874
_exptl_absorpt_correction_T_min 0.6729
_exptl_absorpt_correction_type multi-scan
_exptl_absorpt_process_details SADABS
_exptl_crystal_colour 'dark purple'
_exptl_crystal_density_diffrn 1.679
_exptl_crystal_description plate
_exptl_crystal_F_000 3312
_exptl_crystal_size_max 0.36
_exptl_crystal_size_mid 0.32
_exptl_crystal_size_min 0.21
_refine_diff_density_max 2.632
_refine_diff_density_min -0.639
_refine_diff_density_rms 0.155
_refine_ls_extinction_method none
_refine_ls_goodness_of_fit_ref 1.145
_refine_ls_hydrogen_treatment mixed
_refine_ls_matrix_type full
_refine_ls_number_parameters 221
_refine_ls_number_reflns 2928
_refine_ls_number_restraints 42
_refine_ls_restrained_S_all 1.166
_refine_ls_R_factor_all 0.0797
_refine_ls_R_factor_gt 0.0706
_refine_ls_shift/su_max 0.001
_refine_ls_shift/su_mean 0.000
_refine_ls_structure_factor_coef Fsqd
_refine_ls_weighting_details 'calc w=1/[\s^2^(Fo^2^)+(0.0941P)^2^+34.6070P] where P=(Fo^2^+2Fc^2^)/3'
_refine_ls_weighting_scheme calc
_refine_ls_wR_factor_gt 0.1876
_refine_ls_wR_factor_ref 0.1959
_reflns_number_gt 2458
_reflns_number_total 2928
_reflns_threshold_expression >2sigma(I)
_cod_data_source_file ja053615asi20050602_113034_2.cif
_cod_data_source_block 100k
_cod_original_cell_volume 6584.5(11)
_cod_original_sg_symbol_H-M 'P 4/n c c'
_cod_original_formula_sum 'C58 H43 Cl17 N8 O0.50 Ru2'
_cod_database_code 4111900

loop_
_symmetry_equiv_pos_as_xyz
'x, y, z'
'-x+1/2, -y+1/2, z'
'-y+1/2, x, z'
'y, -x+1/2, z'
'-x, y+1/2, -z+1/2'
'x+1/2, -y, -z+1/2'
'y+1/2, x+1/2, -z+1/2'
'-y, -x, -z+1/2'
'-x, -y, -z'
'x-1/2, y-1/2, -z'
'y-1/2, -x, -z'
'-y, x-1/2, -z'
'x, -y-1/2, z-1/2'
'-x-1/2, y, z-1/2'
'-y-1/2, -x-1/2, z-1/2'
'y, x, z-1/2'

loop_
_atom_site_label
_atom_site_type_symbol
_atom_site_fract_x
_atom_site_fract_y
_atom_site_fract_z
_atom_site_U_iso_or_equiv
_atom_site_adp_type
_atom_site_occupancy
_atom_site_symmetry_multiplicity
_atom_site_calc_flag
_atom_site_refinement_flags
_atom_site_disorder_assembly
_atom_site_disorder_group
Ru1 Ru 0.2500 0.2500 0.65769(3) 0.0269(3) Uani 1 4 d S . .
Ru2 Ru 0.2500 0.2500 0.74501(3) 0.0278(3) Uani 1 4 d S . .
Cl1 Cl 0.2500 0.2500 0.83300(10) 0.0333(6) Uani 1 4 d S . .
O1 O 0.2500 0.2500 0.5604(10) 0.061(6) Uani 0.50 4 d SPDU . .
H1 H 0.282(15) 0.284(15) 0.5389(12) 0.079 Uiso 0.25 1 d PD . .
Cl4 Cl 0.22765(15) -0.04430(15) 0.90095(7) 0.0696(6) Uani 1 1 d . . .
Cl5 Cl -0.08609(12) 0.04369(13) 0.83766(7) 0.0615(5) Uani 1 1 d . . .
N1 N 0.1911(3) 0.1323(3) 0.65693(16) 0.0321(10) Uani 1 1 d D . .
N2 N 0.1853(3) 0.1318(3) 0.74246(17) 0.0328(10) Uani 1 1 d . . .
C1 C 0.1693(4) 0.0958(3) 0.6997(2) 0.0328(12) Uani 1 1 d . A .
H1A H 0.1412 0.0417 0.6992 0.039 Uiso 1 1 calc R . .
C2 C 0.1824(8) 0.0798(5) 0.6143(2) 0.0317(13) Uani 0.684(14) 1 d PGD A 1
C3 C 0.1390(7) 0.1115(4) 0.5734(3) 0.039(3) Uani 0.684(14) 1 d PGD A 1
H3 H 0.1123 0.1662 0.5748 0.047 Uiso 0.684(14) 1 calc PR A 1
C4 C 0.1348(7) 0.0633(5) 0.5303(2) 0.051(4) Uani 0.684(14) 1 d PGD A 1
C5 C 0.1739(7) -0.0167(5) 0.5281(2) 0.056(2) Uani 0.684(14) 1 d PGD A 1
H5 H 0.1710 -0.0497 0.4987 0.067 Uiso 0.684(14) 1 calc PR A 1
C6 C 0.2173(5) -0.0484(4) 0.5691(3) 0.0420(16) Uani 0.684(14) 1 d PGD A 1
C7 C 0.2215(8) -0.0002(6) 0.6122(3) 0.033(3) Uani 0.684(14) 1 d PGD A 1
H7 H 0.2512 -0.0219 0.6402 0.039 Uiso 0.684(14) 1 calc PR A 1
Cl2 Cl 0.0840(7) 0.1027(5) 0.4798(2) 0.101(3) Uani 0.684(14) 1 d PDU A 1
Cl3 Cl 0.2656(7) -0.1472(5) 0.5662(4) 0.0571(17) Uani 0.684(14) 1 d PD A 1
C2B C 0.185(2) 0.0847(12) 0.6124(5) 0.0317(13) Uani 0.316(14) 1 d PD A 2
C3B C 0.161(2) 0.1255(11) 0.5689(5) 0.039(3) Uani 0.316(14) 1 d PD A 2
H3B H 0.1418 0.1834 0.5697 0.047 Uiso 0.316(14) 1 calc PR A 2
C4B C 0.164(2) 0.0815(10) 0.5243(4) 0.051(4) Uani 0.316(14) 1 d PD A 2
C5B C 0.178(2) -0.0067(9) 0.5237(5) 0.056(2) Uani 0.316(14) 1 d PD A 2
H5B H 0.1674 -0.0393 0.4947 0.067 Uiso 0.316(14) 1 calc PR A 2
C6B C 0.2065(14) -0.0457(9) 0.5668(5) 0.0420(16) Uani 0.316(14) 1 d PD A 2
C7B C 0.202(3) -0.0029(13) 0.6117(5) 0.033(3) Uani 0.316(14) 1 d PD A 2
H7B H 0.2108 -0.0331 0.6418 0.039 Uiso 0.316(14) 1 calc PR A 2
Cl2B Cl 0.1282(14) 0.1304(9) 0.4723(5) 0.101(3) Uani 0.316(14) 1 d PD A 2
Cl3B Cl 0.2479(18) -0.1476(12) 0.5644(9) 0.0571(17) Uani 0.316(14) 1 d PD A 2
C8 C 0.1484(4) 0.0883(4) 0.7843(2) 0.0351(12) Uani 1 1 d . A .
C9 C 0.2000(4) 0.0509(4) 0.8196(2) 0.0417(14) Uani 1 1 d . . .
H9A H 0.2607 0.0551 0.8174 0.050 Uiso 1 1 calc R A .
C10 C 0.1615(5) 0.0071(4) 0.8583(2) 0.0465(15) Uani 1 1 d . A .
C11 C 0.0747(5) 0.0020(4) 0.8643(2) 0.0488(16) Uani 1 1 d . . .
H11A H 0.0501 -0.0281 0.8913 0.059 Uiso 1 1 calc R A .
C12 C 0.0250(4) 0.0422(4) 0.8300(3) 0.0451(15) Uani 1 1 d . A .
C13 C 0.0599(4) 0.0838(4) 0.7883(2) 0.0410(14) Uani 1 1 d . . .
H13A H 0.0239 0.1081 0.7637 0.049 Uiso 1 1 calc R A .
C1S C 0.151(3) 0.816(3) 0.7700(17) 0.105(7) Uiso 0.25 1 d PD B -1
H1SA H 0.1028 0.8518 0.7595 0.157 Uiso 0.25 1 calc PR B -1
H1SB H 0.1762 0.8393 0.8002 0.157 Uiso 0.25 1 calc PR B -1
H1SC H 0.1300 0.7574 0.7765 0.157 Uiso 0.25 1 calc PR B -1
C2S C 0.218(2) 0.8130(19) 0.7294(11) 0.105(7) Uiso 0.25 1 d PD B -1
H2S H 0.1904 0.8442 0.7013 0.126 Uiso 0.25 1 calc PR B -1
C3S C 0.236(3) 0.7243(18) 0.7085(14) 0.105(7) Uiso 0.25 1 d PD B -1
H3S1 H 0.1798 0.7058 0.6949 0.126 Uiso 0.25 1 calc PR B -1
H3S2 H 0.2726 0.7354 0.6794 0.126 Uiso 0.25 1 calc PR B -1
C4S C 0.273(3) 0.643(3) 0.7309(19) 0.105(7) Uiso 0.25 1 d PD B -1
H4S1 H 0.2334 0.6190 0.7560 0.126 Uiso 0.25 1 calc PR B -1
H4S2 H 0.2828 0.5993 0.7050 0.126 Uiso 0.25 1 calc PR B -1
C5S C 0.357(3) 0.669(2) 0.755(3) 0.105(7) Uiso 0.25 1 d PD B -1
H5S1 H 0.4048 0.6413 0.7374 0.157 Uiso 0.25 1 calc PR B -1
H5S2 H 0.3573 0.6519 0.7895 0.157 Uiso 0.25 1 calc PR B -1
H5S3 H 0.3639 0.7317 0.7525 0.157 Uiso 0.25 1 calc PR B -1
C6S C 0.298(2) 0.865(2) 0.7400(16) 0.105(7) Uiso 0.25 1 d PD B -1
H6S1 H 0.3188 0.8522 0.7734 0.157 Uiso 0.25 1 calc PR B -1
H6S2 H 0.2848 0.9264 0.7376 0.157 Uiso 0.25 1 calc PR B -1
H6S3 H 0.3428 0.8506 0.7159 0.157 Uiso 0.25 1 calc PR B -1

loop_
_atom_site_aniso_label
_atom_site_aniso_U_11
_atom_site_aniso_U_22
_atom_site_aniso_U_33
_atom_site_aniso_U_23
_atom_site_aniso_U_13
_atom_site_aniso_U_12
Ru1 0.0240(3) 0.0240(3) 0.0326(5) 0.000 0.000 0.000
Ru2 0.0269(4) 0.0269(4) 0.0297(5) 0.000 0.000 0.000
Cl1 0.0351(9) 0.0351(9) 0.0297(13) 0.000 0.000 0.000
O1 0.045(6) 0.045(6) 0.092(13) 0.000 0.000 0.000
Cl4 0.0803(14) 0.0761(14) 0.0524(10) 0.0235(10) 0.0000(9) 0.0127(11)
Cl5 0.0495(10) 0.0600(11) 0.0749(12) -0.0065(9) 0.0201(9) -0.0120(8)
N1 0.031(2) 0.030(2) 0.035(2) 0.0005(19) -0.0016(19) 0.002(2)
N2 0.034(3) 0.029(2) 0.036(2) 0.003(2) 0.000(2) 0.001(2)
C1 0.037(3) 0.023(3) 0.038(3) 0.002(2) -0.001(2) -0.001(2)
C2 0.027(3) 0.029(3) 0.040(3) 0.001(2) 0.001(2) -0.006(2)
C3 0.049(8) 0.032(4) 0.037(4) 0.004(3) 0.004(4) 0.002(5)
C4 0.073(10) 0.046(5) 0.035(4) 0.000(4) -0.005(5) 0.005(6)
C5 0.083(6) 0.044(4) 0.041(4) -0.009(3) -0.003(4) 0.008(4)
C6 0.032(4) 0.032(3) 0.062(4) -0.002(3) 0.003(3) 0.003(3)
C7 0.017(8) 0.033(3) 0.048(3) 0.001(3) -0.001(3) -0.007(3)
Cl2 0.181(7) 0.076(4) 0.0469(18) -0.011(2) -0.046(3) 0.042(4)
Cl3 0.056(5) 0.0348(9) 0.0805(16) -0.0113(9) 0.001(2) 0.0104(18)
C2B 0.027(3) 0.029(3) 0.040(3) 0.001(2) 0.001(2) -0.006(2)
C3B 0.049(8) 0.032(4) 0.037(4) 0.004(3) 0.004(4) 0.002(5)
C4B 0.073(10) 0.046(5) 0.035(4) 0.000(4) -0.005(5) 0.005(6)
C5B 0.083(6) 0.044(4) 0.041(4) -0.009(3) -0.003(4) 0.008(4)
C6B 0.032(4) 0.032(3) 0.062(4) -0.002(3) 0.003(3) 0.003(3)
C7B 0.017(8) 0.033(3) 0.048(3) 0.001(3) -0.001(3) -0.007(3)
Cl2B 0.181(7) 0.076(4) 0.0469(18) -0.011(2) -0.046(3) 0.042(4)
Cl3B 0.056(5) 0.0348(9) 0.0805(16) -0.0113(9) 0.001(2) 0.0104(18)
C8 0.037(3) 0.030(3) 0.039(3) 0.000(2) 0.005(2) -0.001(2)
C9 0.042(3) 0.039(3) 0.044(3) 0.003(3) -0.001(3) 0.000(3)
C10 0.063(4) 0.040(3) 0.037(3) 0.001(3) 0.000(3) 0.004(3)
C11 0.065(5) 0.043(4) 0.039(3) 0.003(3) 0.013(3) -0.012(3)
C12 0.044(4) 0.040(3) 0.052(4) -0.005(3) 0.008(3) -0.008(3)
C13 0.044(3) 0.034(3) 0.044(3) -0.003(3) 0.002(3) -0.008(3)

loop_
_atom_type_symbol
_atom_type_description
_atom_type_scat_dispersion_real
_atom_type_scat_dispersion_imag
_atom_type_scat_source
C C 0.0033 0.0016 'International Tables Vol C Tables 4.2.6.8 and 6.1.1.4'
H H 0.0000 0.0000 'International Tables Vol C Tables 4.2.6.8 and 6.1.1.4'
N N 0.0061 0.0033 'International Tables Vol C Tables 4.2.6.8 and 6.1.1.4'
Cl Cl 0.1484 0.1585 'International Tables Vol C Tables 4.2.6.8 and 6.1.1.4'
Ru Ru -1.2594 0.8363 'International Tables Vol C Tables 4.2.6.8 and 6.1.1.4'
O O 0.0106 0.0060 'International Tables Vol C Tables 4.2.6.8 and 6.1.1.4'

loop_
_geom_angle_atom_site_label_1
_geom_angle_atom_site_label_2
_geom_angle_atom_site_label_3
_geom_angle
_geom_angle_site_symmetry_1
_geom_angle_site_symmetry_3
N1 Ru1 N1 89.997(3) 4 .
N1 Ru1 N1 178.9(2) 4 3
N1 Ru1 N1 89.995(3) . 3
N1 Ru1 N1 89.994(3) 4 2
N1 Ru1 N1 178.9(2) . 2
N1 Ru1 N1 89.992(3) 3 2
N1 Ru1 Ru2 90.57(12) 4 .
N1 Ru1 Ru2 90.57(12) . .
N1 Ru1 Ru2 90.57(12) 3 .
N1 Ru1 Ru2 90.57(12) 2 .
N1 Ru1 O1 89.43(12) 4 .
N1 Ru1 O1 89.43(12) . .
N1 Ru1 O1 89.43(12) 3 .
N1 Ru1 O1 89.43(12) 2 .
Ru2 Ru1 O1 180.000(4) . .
N2 Ru2 N2 89.939(9) 4 .
N2 Ru2 N2 176.2(2) 4 3
N2 Ru2 N2 89.941(9) . 3
N2 Ru2 N2 89.937(9) 4 2
N2 Ru2 N2 176.2(2) . 2
N2 Ru2 N2 89.936(9) 3 2
N2 Ru2 Ru1 88.12(12) 4 .
N2 Ru2 Ru1 88.12(12) . .
N2 Ru2 Ru1 88.12(12) 3 .
N2 Ru2 Ru1 88.12(12) 2 .
N2 Ru2 Cl1 91.88(12) 4 .
N2 Ru2 Cl1 91.88(12) . .
N2 Ru2 Cl1 91.88(12) 3 .
N2 Ru2 Cl1 91.88(12) 2 .
Ru1 Ru2 Cl1 180.000(1) . .
C1 N1 C2B 119.8(11) . .
C1 N1 C2 115.7(6) . .
C1 N1 Ru1 119.2(4) . .
C2B N1 Ru1 120.4(12) . .
C2 N1 Ru1 124.5(6) . .
C1 N2 C8 114.6(5) . .
C1 N2 Ru2 119.8(4) . .
C8 N2 Ru2 125.4(4) . .
N2 C1 N1 122.3(5) . .
C3 C2 C7 120.0 . .
C3 C2 N1 119.3(6) . .
C7 C2 N1 120.6(6) . .
C4 C3 C2 120.0 . .
C3 C4 C5 120.0 . .
C3 C4 Cl2 120.1(4) . .
C5 C4 Cl2 119.9(4) . .
C6 C5 C4 120.0 . .
C7 C6 C5 120.0 . .
C7 C6 Cl3 120.2(4) . .
C5 C6 Cl3 119.8(4) . .
C6 C7 C2 120.0 . .
C3B C2B C7B 119.3(6) . .
C3B C2B N1 119.9(11) . .
C7B C2B N1 120.7(12) . .
C4B C3B C2B 120.0(6) . .
C3B C4B C5B 120.2(7) . .
C3B C4B Cl2B 119.1(7) . .
C5B C4B Cl2B 119.1(6) . .
C6B C5B C4B 118.3(7) . .
C7B C6B C5B 120.5(6) . .
C7B C6B Cl3B 119.8(5) . .
C5B C6B Cl3B 119.8(6) . .
C6B C7B C2B 119.5(6) . .
C9 C8 C13 120.5(6) . .
C9 C8 N2 120.7(5) . .
C13 C8 N2 118.8(5) . .
C8 C9 C10 118.6(6) . .
C11 C10 C9 123.2(6) . .
C11 C10 Cl4 118.7(5) . .
C9 C10 Cl4 118.1(5) . .
C12 C11 C10 117.1(6) . .
C11 C12 C13 122.5(6) . .
C11 C12 Cl5 119.3(5) . .
C13 C12 Cl5 118.2(5) . .
C8 C13 C12 118.0(6) . .
C6S C2S C1S 114.6(8) . .
C6S C2S C3S 114.1(8) . .
C1S C2S C3S 114.8(8) . .
C4S C3S C2S 133(3) . .
C5S C4S C3S 106(4) . .

loop_
_geom_bond_atom_site_label_1
_geom_bond_atom_site_label_2
_geom_bond_distance
_geom_bond_site_symmetry_2
Ru1 N1 2.053(5) 4
Ru1 N1 2.053(5) .
Ru1 N1 2.053(5) 3
Ru1 N1 2.053(5) 2
Ru1 Ru2 2.3632(12) .
Ru1 O1 2.63(3) .
Ru2 N2 2.103(5) 4
Ru2 N2 2.103(5) .
Ru2 N2 2.103(5) 3
Ru2 N2 2.104(5) 2
Ru2 Cl1 2.381(3) .
Cl4 C10 1.743(7) .
Cl5 C12 1.745(7) .
N1 C1 1.335(7) .
N1 C2B 1.419(9) .
N1 C2 1.420(6) .
N2 C1 1.310(7) .
N2 C8 1.441(7) .
C2 C3 1.3900 .
C2 C7 1.3900 .
C3 C4 1.3900 .
C4 C5 1.3900 .
C4 Cl2 1.694(4) .
C5 C6 1.3900 .
C6 C7 1.3900 .
C6 Cl3 1.716(4) .
C2B C3B 1.391(5) .
C2B C7B 1.393(5) .
C3B C4B 1.389(5) .
C4B C5B 1.391(5) .
C4B Cl2B 1.693(6) .
C5B C6B 1.390(5) .
C6B C7B 1.389(5) .
C6B Cl3B 1.716(5) .
C8 C9 1.377(9) .
C8 C13 1.386(9) .
C9 C10 1.388(9) .
C10 C11 1.366(10) .
C11 C12 1.364(10) .
C12 C13 1.410(9) .
C1S C2S 1.520(5) .
C2S C6S 1.520(5) .
C2S C3S 1.521(5) .
C3S C4S 1.520(5) .
C4S C5S 1.520(5) .
